data_1537800
loop_
_publ_author_name
'Dirkmaat, A.J.'
'Endstra, T.'
'Menovsky, A.A.'
'Nieuwenhuys, G.J.'
'Mydosh, J.A.'

_publ_section_title
;
 Magnetic, thermal and transport properties of U Rh2 Ge2
;
_journal_name_full 'Europhysics Letters'
_journal_page_first 275
_journal_page_last 280
_journal_volume 11
_journal_year 1990
_chemical_formula_sum 'Ge2 Rh2 U'
_chemical_name_systematic 'Rh2 U Ge2'
_space_group_IT_number 139
_symmetry_space_group_name_Hall '-I 4 2'
_symmetry_space_group_name_H-M 'I 4/m m m'
_cell_angle_alpha 90
_cell_angle_beta 90
_cell_angle_gamma 90
_cell_formula_units_Z 2
_cell_length_a 4.1544
_cell_length_b 4.1544
_cell_length_c 9.7618
_cell_volume 168.479
_citation_journal_id_ASTM EULEEJ
_cod_data_source_file Dirkmaat_EULEEJ_1990_30.cif
_cod_data_source_block Ge2Rh2U1
_cod_original_cell_volume 168.4793
_cod_original_formula_sum 'Ge2 Rh2 U1'
_cod_database_code 1537800

loop_
_symmetry_equiv_pos_as_xyz
x,y,z
-y,x,z
-x,-y,z
y,-x,z
x,-y,-z
y,x,-z
-x,y,-z
-y,-x,-z
-x,-y,-z
y,-x,-z
x,y,-z
-y,x,-z
-x,y,z
-y,-x,z
x,-y,z
y,x,z
x+1/2,y+1/2,z+1/2
-y+1/2,x+1/2,z+1/2
-x+1/2,-y+1/2,z+1/2
y+1/2,-x+1/2,z+1/2
x+1/2,-y+1/2,-z+1/2
y+1/2,x+1/2,-z+1/2
-x+1/2,y+1/2,-z+1/2
-y+1/2,-x+1/2,-z+1/2
-x+1/2,-y+1/2,-z+1/2
y+1/2,-x+1/2,-z+1/2
x+1/2,y+1/2,-z+1/2
-y+1/2,x+1/2,-z+1/2
-x+1/2,y+1/2,z+1/2
-y+1/2,-x+1/2,z+1/2
x+1/2,-y+1/2,z+1/2
y+1/2,x+1/2,z+1/2

loop_
_atom_site_label
_atom_site_type_symbol
_atom_site_fract_x
_atom_site_fract_y
_atom_site_fract_z
_atom_site_occupancy
_atom_site_U_iso_or_equiv
U1 U 0 0 0 1 0.0
Ge1 Ge 0 0 0.375 1 0.0
Rh1 Rh 0 0.5 0.25 1 0.0
